data_7010752
loop_
_publ_author_name
'Incarvito, Christopher'
'Lam, Matthew'
'Rhatigan, Brian'
'Rheingold, Arnold L.'
'Qin, C. Jin'
'Gavrilova, Anna L.'
'Bosnich, B.'

_publ_section_title
;
 Bimetallic reactivity. Preparations, properties and structures of
 complexes formed by unsymmetrical binucleating ligands bearing 4- and
 6-coordinate sites supported by alkoxide bridges
;
_journal_issue 23
_journal_name_full 'Journal of the Chemical Society, Dalton Transactions'
_journal_page_first 3478
_journal_paper_doi 10.1039/b103164n
_journal_year 2001
_chemical_formula_sum 'C43 H63 F6 Mn2 N5 O8 P'
_chemical_formula_weight 1032.83
_chemical_name_systematic
; 
? 
;
_space_group_IT_number 2
_symmetry_cell_setting triclinic
_symmetry_space_group_name_Hall '-P 1'
_symmetry_space_group_name_H-M 'P -1'
_atom_sites_solution_hydrogens geom
_atom_sites_solution_primary direct
_atom_sites_solution_secondary difmap
_audit_creation_method SHELXL-97
_cell_angle_alpha 79.2919(8)
_cell_angle_beta 68.9785(3)
_cell_angle_gamma 79.8058(8)
_cell_formula_units_Z 2
_cell_length_a 12.1741(2)
_cell_length_b 13.5908(2)
_cell_length_c 16.5007(2)
_cell_measurement_temperature 223(2)
_cell_volume 2485.87(6)
_computing_cell_refinement 'Bruker SMART'
_computing_data_collection 'Bruker SMART'
_computing_data_reduction 'Bruker SHELXTL'
_computing_molecular_graphics 'Bruker SHELXTL'
_computing_publication_material 'Bruker SHELXTL'
_computing_structure_refinement 'SHELXL-97 (Sheldrick, 1997)'
_computing_structure_solution 'SHELXS-97 (Sheldrick, 1990)'
_diffrn_ambient_temperature 223(2)
_diffrn_measured_fraction_theta_full 0.406
_diffrn_measured_fraction_theta_max 0.406
_diffrn_measurement_device_type 'CCD area detector'
_diffrn_measurement_method 'phi and omega scans'
_diffrn_radiation_monochromator graphite
_diffrn_radiation_source 'fine-focus sealed tube'
_diffrn_radiation_type MoK\a
_diffrn_radiation_wavelength 0.71073
_diffrn_reflns_av_R_equivalents 0.0350
_diffrn_reflns_av_sigmaI/netI 0.0313
_diffrn_reflns_limit_h_max 4
_diffrn_reflns_limit_h_min -15
_diffrn_reflns_limit_k_max 5
_diffrn_reflns_limit_k_min -16
_diffrn_reflns_limit_l_max 6
_diffrn_reflns_limit_l_min -20
_diffrn_reflns_number 10430
_diffrn_reflns_theta_full 27.00
_diffrn_reflns_theta_max 27.00
_diffrn_reflns_theta_min 1.85
_exptl_absorpt_coefficient_mu 0.616
_exptl_absorpt_correction_T_max 0.9524
_exptl_absorpt_correction_T_min 0.8134
_exptl_absorpt_correction_type 'Empirical from SADABS'
_exptl_crystal_colour Brown
_exptl_crystal_density_diffrn 1.380
_exptl_crystal_density_method 'not measured'
_exptl_crystal_description Plate
_exptl_crystal_F_000 1078
_exptl_crystal_size_max 0.35
_exptl_crystal_size_mid 0.20
_exptl_crystal_size_min 0.08
_refine_diff_density_max 0.869
_refine_diff_density_min -0.469
_refine_diff_density_rms 0.099
_refine_ls_extinction_method none
_refine_ls_goodness_of_fit_ref 2.723
_refine_ls_hydrogen_treatment mixed
_refine_ls_matrix_type full
_refine_ls_number_parameters 371
_refine_ls_number_reflns 4417
_refine_ls_number_restraints 0
_refine_ls_restrained_S_all 2.723
_refine_ls_R_factor_all 0.1035
_refine_ls_R_factor_gt 0.0955
_refine_ls_shift/su_max 0.015
_refine_ls_shift/su_mean 0.003
_refine_ls_structure_factor_coef Fsqd
_refine_ls_weighting_details 'calc w=1/[\s^2^(Fo^2^)+(0.1000P)^2^+0.0000P] where P=(Fo^2^+2Fc^2^)/3'
_refine_ls_weighting_scheme calc
_refine_ls_wR_factor_gt 0.3149
_refine_ls_wR_factor_ref 0.3224
_reflns_number_gt 4062
_reflns_number_total 4417
_reflns_threshold_expression >2sigma(I)
_cod_data_source_file b103164n.txt
_cod_data_source_block complex_10
_cod_depositor_comments
;
The following automatic conversions were performed:
'_symmetry_cell_setting' value 'Triclinic' changed to 'triclinic'
according to '/home/saulius/struct/CIF-dictionaries/cif_core.dic'
dictionary named 'cif_core.dic' version 2.4.1 from 2010-06-29.

Automatic conversion script
Id: cif_fix_enum 1527 2010-12-29 10:47:43Z saulius 
;
_cod_original_cell_volume 2485.88(3)
_cod_original_sg_symbol_H-M P-1
_cod_database_code 7010752

loop_
_symmetry_equiv_pos_as_xyz
'x, y, z'
'-x, -y, -z'

loop_
_atom_site_label
_atom_site_type_symbol
_atom_site_fract_x
_atom_site_fract_y
_atom_site_fract_z
_atom_site_U_iso_or_equiv
_atom_site_adp_type
_atom_site_occupancy
_atom_site_symmetry_multiplicity
_atom_site_calc_flag
_atom_site_refinement_flags
_atom_site_disorder_assembly
_atom_site_disorder_group
Mn1 Mn 0.92910(12) 0.78379(11) 0.25743(9) 0.0257(7) Uani 1 1 d . . .
Mn2 Mn 0.66009(12) 0.80461(10) 0.32147(9) 0.0256(7) Uani 1 1 d . . .
P1 P 0.2817(4) 1.3830(3) 0.2903(3) 0.0422(13) Uani 1 1 d . . .
O1 O 1.0424(7) 0.8691(5) 0.1821(5) 0.033(2) Uani 1 1 d . . .
O2 O 0.8102(5) 0.6994(4) 0.3284(4) 0.024(2) Uani 1 1 d . . .
O3 O 0.8080(6) 0.8520(5) 0.2129(4) 0.031(2) Uani 1 1 d . . .
O4 O 0.8756(6) 0.8761(5) 0.3662(5) 0.039(2) Uani 1 1 d . . .
O5 O 0.6752(6) 0.8912(5) 0.4103(4) 0.039(2) Uani 1 1 d . . .
O6 O 0.9858(6) 0.6905(5) 0.1411(4) 0.042(2) Uani 1 1 d . . .
O7 O 0.8850(9) 0.7600(8) 0.0176(6) 0.089(4) Uani 1 1 d . . .
O8 O 1.0861(7) 0.8796(6) 0.3963(6) 0.072(3) Uani 1 1 d . . .
N1 N 1.0572(8) 0.7002(6) 0.2988(5) 0.030(3) Uani 1 1 d . . .
N2 N 0.5266(7) 0.7021(6) 0.4289(5) 0.030(3) Uani 1 1 d . . .
N3 N 0.5885(7) 0.7305(5) 0.2366(5) 0.026(3) Uani 1 1 d . . .
N4 N 0.5332(7) 0.9255(6) 0.2751(5) 0.032(3) Uani 1 1 d . . .
N5 N 0.6088(9) 0.5080(8) 0.1561(8) 0.084(4) Uani 1 1 d . . .
C1 C 1.1487(12) 0.8350(9) 0.1364(8) 0.035(2) Uiso 1 1 d . . .
C2 C 1.2058(12) 0.8865(10) 0.0504(9) 0.060(3) Uiso 1 1 d . . .
H2A H 1.1655 0.9444 0.0279 0.072 Uiso 1 1 calc R . .
C3 C 1.3219(12) 0.8505(10) -0.0002(9) 0.059(3) Uiso 1 1 d . . .
H3A H 1.3582 0.8849 -0.0561 0.071 Uiso 1 1 calc R . .
C4 C 1.3823(12) 0.7661(9) 0.0310(8) 0.051(3) Uiso 1 1 d . . .
H4A H 1.4588 0.7420 -0.0039 0.061 Uiso 1 1 calc R . .
C5 C 1.3310(10) 0.7169(8) 0.1131(7) 0.039(2) Uiso 1 1 d . . .
H5A H 1.3753 0.6612 0.1348 0.047 Uiso 1 1 calc R . .
C6 C 1.2164(9) 0.7463(8) 0.1652(7) 0.0282(18) Uiso 1 1 d . . .
C7 C 1.1684(9) 0.6919(7) 0.2515(7) 0.0286(18) Uiso 1 1 d . . .
H7A H 1.2213 0.6476 0.2750 0.034 Uiso 1 1 calc R . .
C8 C 1.0233(10) 0.6460(8) 0.3892(7) 0.044(2) Uiso 1 1 d . . .
H8A H 0.9979 0.6952 0.4308 0.053 Uiso 1 1 calc R . .
H8B H 1.0928 0.6025 0.3976 0.053 Uiso 1 1 calc R . .
C9 C 0.9246(9) 0.5823(8) 0.4085(7) 0.042(2) Uiso 1 1 d . . .
H9A H 0.9167 0.5383 0.4640 0.051 Uiso 1 1 calc R . .
H9B H 0.9462 0.5392 0.3623 0.051 Uiso 1 1 calc R . .
C10 C 0.8044(9) 0.6447(7) 0.4145(6) 0.0319(19) Uiso 1 1 d . . .
H10A H 0.7897 0.6950 0.4548 0.038 Uiso 1 1 calc R . .
C11 C 0.7020(9) 0.5812(8) 0.4506(7) 0.042(2) Uiso 1 1 d . . .
H11A H 0.6991 0.5500 0.4025 0.051 Uiso 1 1 calc R . .
H11B H 0.7192 0.5266 0.4939 0.051 Uiso 1 1 calc R . .
C12 C 0.5799(10) 0.6358(8) 0.4932(7) 0.043(2) Uiso 1 1 d . . .
H12A H 0.5264 0.5857 0.5277 0.052 Uiso 1 1 calc R . .
H12B H 0.5855 0.6777 0.5336 0.052 Uiso 1 1 calc R . .
C13 C 0.4280(9) 0.7774(8) 0.4745(7) 0.036(2) Uiso 1 1 d . . .
H13A H 0.4611 0.8182 0.5012 0.043 Uiso 1 1 calc R . .
H13B H 0.4014 0.8228 0.4298 0.043 Uiso 1 1 calc R . .
C14 C 0.3227(10) 0.7385(8) 0.5429(7) 0.041(2) Uiso 1 1 d . . .
C15 C 0.3207(12) 0.7053(9) 0.6296(9) 0.066(3) Uiso 1 1 d . . .
H15A H 0.3887 0.7054 0.6441 0.079 Uiso 1 1 calc R . .
C16 C 0.2176(14) 0.6723(12) 0.6947(11) 0.088(4) Uiso 1 1 d . . .
H16A H 0.2154 0.6537 0.7530 0.106 Uiso 1 1 calc R . .
C17 C 0.1231(13) 0.6674(10) 0.6732(9) 0.072(3) Uiso 1 1 d . . .
H17A H 0.0559 0.6422 0.7163 0.086 Uiso 1 1 calc R . .
C18 C 0.1217(12) 0.6984(9) 0.5896(8) 0.063(3) Uiso 1 1 d . . .
H18A H 0.0538 0.6955 0.5760 0.075 Uiso 1 1 calc R . .
C19 C 0.2209(10) 0.7338(8) 0.5255(8) 0.049(2) Uiso 1 1 d . . .
H19A H 0.2191 0.7554 0.4684 0.058 Uiso 1 1 calc R . .
C20 C 0.4854(9) 0.6383(7) 0.3840(6) 0.036(2) Uiso 1 1 d . . .
H20A H 0.4074 0.6195 0.4221 0.043 Uiso 1 1 calc R . .
H20B H 0.5404 0.5762 0.3746 0.043 Uiso 1 1 calc R . .
C21 C 0.4764(8) 0.6915(7) 0.2948(6) 0.0275(17) Uiso 1 1 d . . .
H21A H 0.4566 0.6437 0.2659 0.033 Uiso 1 1 calc R . .
H21B H 0.4123 0.7476 0.3047 0.033 Uiso 1 1 calc R . .
C22 C 0.5705(9) 0.8089(7) 0.1669(7) 0.034(2) Uiso 1 1 d . . .
H22A H 0.5207 0.7869 0.1401 0.041 Uiso 1 1 calc R . .
H22B H 0.6471 0.8199 0.1215 0.041 Uiso 1 1 calc R . .
C23 C 0.5106(9) 0.9084(8) 0.2046(7) 0.040(2) Uiso 1 1 d . . .
C24 C 0.4421(11) 0.9807(9) 0.1648(8) 0.060(3) Uiso 1 1 d . . .
H24A H 0.4204 0.9658 0.1196 0.072 Uiso 1 1 calc R . .
C25 C 0.4076(14) 1.0726(12) 0.1927(10) 0.090(4) Uiso 1 1 d . . .
H25A H 0.3701 1.1250 0.1624 0.108 Uiso 1 1 calc R . .
C26 C 0.4283(12) 1.0885(11) 0.2666(9) 0.073(3) Uiso 1 1 d . . .
H26A H 0.3984 1.1498 0.2898 0.088 Uiso 1 1 calc R . .
C27 C 0.4921(11) 1.0148(9) 0.3052(8) 0.056(3) Uiso 1 1 d . . .
H27A H 0.5077 1.0267 0.3541 0.067 Uiso 1 1 calc R . .
C28 C 0.6833(9) 0.6476(7) 0.1993(6) 0.0336(19) Uiso 1 1 d . . .
H28A H 0.6880 0.5947 0.2476 0.040 Uiso 1 1 calc R . .
H28B H 0.7595 0.6751 0.1748 0.040 Uiso 1 1 calc R . .
C29 C 0.6676(9) 0.5988(8) 0.1287(7) 0.035(2) Uiso 1 1 d . . .
C30 C 0.7076(8) 0.6393(7) 0.0470(6) 0.0237(16) Uiso 1 1 d . . .
H30A H 0.7925 0.6423 0.0327 0.028 Uiso 1 1 calc R . .
H30B H 0.6697 0.7091 0.0440 0.028 Uiso 1 1 calc R . .
C31 C 0.6963(10) 0.5993(8) -0.0169(8) 0.048(2) Uiso 1 1 d . . .
H31A H 0.7246 0.6303 -0.0752 0.057 Uiso 1 1 calc R . .
C32 C 0.6406(10) 0.5090(8) 0.0034(7) 0.045(2) Uiso 1 1 d . . .
H32A H 0.6325 0.4803 -0.0414 0.053 Uiso 1 1 calc R . .
C33 C 0.5988(10) 0.4642(9) 0.0899(8) 0.048(2) Uiso 1 1 d . . .
H33A H 0.5636 0.4043 0.1036 0.058 Uiso 1 1 calc R . .
C34 C 0.7727(12) 0.9093(8) 0.4136(8) 0.036(2) Uiso 1 1 d . . .
C35 C 0.7644(11) 0.9726(9) 0.4808(8) 0.065(3) Uiso 1 1 d . . .
H35A H 0.8435 0.9816 0.4770 0.097 Uiso 1 1 calc R . .
H35B H 0.7236 0.9395 0.5387 0.097 Uiso 1 1 calc R . .
H35C H 0.7207 1.0379 0.4705 0.097 Uiso 1 1 calc R . .
C36 C 0.8214(11) 0.9442(9) 0.1523(8) 0.050(3) Uiso 1 1 d . . .
H36A H 0.7614 0.9543 0.1238 0.060 Uiso 1 1 calc R . .
H36B H 0.8996 0.9380 0.1067 0.060 Uiso 1 1 calc R . .
C37 C 0.8085(12) 1.0364(9) 0.1979(8) 0.062(3) Uiso 1 1 d . . .
H37A H 0.8195 1.0963 0.1549 0.094 Uiso 1 1 calc R . .
H37B H 0.8678 1.0268 0.2262 0.094 Uiso 1 1 calc R . .
H37C H 0.7301 1.0443 0.2416 0.094 Uiso 1 1 calc R . .
C38 C 1.0449(14) 0.5944(11) 0.1262(11) 0.088(4) Uiso 1 1 d . . .
H38A H 1.1160 0.6029 0.0744 0.105 Uiso 1 1 calc R . .
H38B H 1.0722 0.5668 0.1759 0.105 Uiso 1 1 calc R . .
C39 C 0.9892(15) 0.5216(11) 0.1138(11) 0.094(4) Uiso 1 1 d . . .
H39A H 1.0451 0.4615 0.1005 0.142 Uiso 1 1 calc R . .
H39B H 0.9598 0.5466 0.0654 0.142 Uiso 1 1 calc R . .
H39C H 0.9234 0.5053 0.1666 0.142 Uiso 1 1 calc R . .
C40 C 1.1487(11) 0.9572(9) 0.3410(8) 0.057(3) Uiso 1 1 d . . .
H40A H 1.1704 0.9449 0.2802 0.069 Uiso 1 1 calc R . .
H40B H 1.2223 0.9550 0.3531 0.069 Uiso 1 1 calc R . .
C41 C 1.0835(13) 1.0589(10) 0.3497(10) 0.084(4) Uiso 1 1 d . . .
H41A H 1.1327 1.1083 0.3095 0.125 Uiso 1 1 calc R . .
H41B H 1.0632 1.0728 0.4092 0.125 Uiso 1 1 calc R . .
H41C H 1.0115 1.0627 0.3361 0.125 Uiso 1 1 calc R . .
C42 C 0.9375(19) 0.8041(17) -0.0607(15) 0.130(7) Uiso 1 1 d . . .
H42A H 1.0087 0.7584 -0.0863 0.156 Uiso 1 1 calc R . .
H42B H 0.9652 0.8639 -0.0527 0.156 Uiso 1 1 calc R . .
C43 C 0.885(2) 0.8360(19) -0.1255(16) 0.177(9) Uiso 1 1 d . . .
H43A H 0.9436 0.8627 -0.1792 0.265 Uiso 1 1 calc R . .
H43B H 0.8198 0.8882 -0.1062 0.265 Uiso 1 1 calc R . .
H43C H 0.8561 0.7793 -0.1361 0.265 Uiso 1 1 calc R . .
F1 F 0.2730(14) 1.2993(7) 0.3684(7) 0.156(6) Uani 1 1 d . . .
F2 F 0.3108(12) 1.4609(7) 0.3371(7) 0.147(5) Uani 1 1 d . . .
F3 F 0.3078(12) 1.4664(8) 0.2099(7) 0.135(5) Uani 1 1 d . . .
F4 F 0.2589(14) 1.3086(7) 0.2415(8) 0.182(6) Uani 1 1 d . . .
F5 F 0.1563(11) 1.4268(9) 0.3158(13) 0.226(9) Uani 1 1 d . . .
F6 F 0.4105(10) 1.3449(8) 0.2665(11) 0.192(7) Uani 1 1 d . . .

loop_
_atom_site_aniso_label
_atom_site_aniso_U_11
_atom_site_aniso_U_22
_atom_site_aniso_U_33
_atom_site_aniso_U_23
_atom_site_aniso_U_13
_atom_site_aniso_U_12
Mn1 0.0245(13) 0.0279(12) 0.0234(12) 0.0013(9) -0.0088(10) -0.0033(10)
Mn2 0.0246(12) 0.0244(12) 0.0266(12) 0.0001(9) -0.0085(10) -0.0037(9)
P1 0.047(3) 0.031(3) 0.042(3) -0.008(3) -0.016(2) 0.017(2)
O1 0.025(6) 0.025(5) 0.045(6) 0.002(4) -0.010(5) 0.000(4)
O2 0.025(5) 0.021(4) 0.020(5) 0.007(4) -0.010(4) 0.004(4)
O3 0.026(5) 0.027(5) 0.037(5) 0.001(4) -0.010(4) 0.002(4)
O4 0.024(6) 0.054(5) 0.038(5) -0.024(4) -0.003(5) -0.002(4)
O5 0.041(5) 0.032(4) 0.049(5) -0.005(4) -0.025(5) 0.000(4)
O6 0.032(5) 0.041(5) 0.051(5) -0.027(4) -0.010(5) 0.008(4)
O7 0.105(8) 0.142(9) 0.031(6) 0.031(6) -0.028(6) -0.075(8)
O8 0.078(7) 0.063(6) 0.089(8) 0.011(6) -0.045(6) -0.029(6)
N1 0.043(7) 0.038(6) 0.008(5) 0.013(5) -0.007(5) -0.021(5)
N2 0.024(6) 0.026(6) 0.038(6) -0.003(5) -0.015(5) 0.013(5)
N3 0.032(6) 0.019(5) 0.028(5) 0.006(5) -0.020(5) 0.004(5)
N4 0.022(6) 0.032(6) 0.032(6) 0.002(5) -0.001(5) 0.001(5)
N5 0.072(8) 0.096(9) 0.104(10) -0.046(8) -0.034(8) -0.016(7)
F1 0.336(19) 0.055(7) 0.066(7) 0.028(6) -0.063(10) -0.049(9)
F2 0.278(14) 0.080(7) 0.144(9) -0.008(6) -0.145(10) -0.023(8)
F3 0.232(14) 0.085(8) 0.068(8) 0.011(7) -0.042(9) -0.008(9)
F4 0.354(18) 0.087(7) 0.195(11) -0.049(7) -0.200(13) 0.006(9)
F5 0.055(9) 0.093(9) 0.44(3) -0.028(12) 0.006(12) 0.022(8)
F6 0.052(9) 0.062(8) 0.36(2) 0.044(11) 0.006(11) 0.027(7)

loop_
_atom_type_symbol
_atom_type_description
_atom_type_scat_dispersion_real
_atom_type_scat_dispersion_imag
_atom_type_scat_source
C C 0.0033 0.0016 'International Tables Vol C Tables 4.2.6.8 and 6.1.1.4'
H H 0.0000 0.0000 'International Tables Vol C Tables 4.2.6.8 and 6.1.1.4'
N N 0.0061 0.0033 'International Tables Vol C Tables 4.2.6.8 and 6.1.1.4'
O O 0.0106 0.0060 'International Tables Vol C Tables 4.2.6.8 and 6.1.1.4'
F F 0.0171 0.0103 'International Tables Vol C Tables 4.2.6.8 and 6.1.1.4'
P P 0.1023 0.0942 'International Tables Vol C Tables 4.2.6.8 and 6.1.1.4'
Mn Mn 0.3368 0.7283 'International Tables Vol C Tables 4.2.6.8 and 6.1.1.4'

loop_
_geom_angle_atom_site_label_1
_geom_angle_atom_site_label_2
_geom_angle_atom_site_label_3
_geom_angle
_geom_angle_site_symmetry_1
_geom_angle_site_symmetry_3
_geom_angle_publ_flag
O1 Mn1 O3 93.2(3) . . ?
O1 Mn1 O2 176.6(2) . . ?
O3 Mn1 O2 83.8(3) . . ?
O1 Mn1 N1 88.8(3) . . ?
O3 Mn1 N1 174.4(2) . . ?
O2 Mn1 N1 94.1(3) . . ?
O1 Mn1 O4 93.1(3) . . ?
O3 Mn1 O4 93.7(3) . . ?
O2 Mn1 O4 88.6(2) . . ?
N1 Mn1 O4 91.4(3) . . ?
O1 Mn1 O6 85.8(3) . . ?
O3 Mn1 O6 85.6(3) . . ?
O2 Mn1 O6 92.4(2) . . ?
N1 Mn1 O6 89.3(3) . . ?
O4 Mn1 O6 178.7(3) . . ?
O1 Mn1 Mn2 133.5(2) . . ?
O3 Mn1 Mn2 44.0(2) . . ?
O2 Mn1 Mn2 44.27(19) . . ?
N1 Mn1 Mn2 135.7(2) . . ?
O4 Mn1 Mn2 76.17(17) . . ?
O6 Mn1 Mn2 104.01(16) . . ?
O5 Mn2 O3 96.8(2) . . ?
O5 Mn2 O2 93.0(2) . . ?
O3 Mn2 O2 73.3(3) . . ?
O5 Mn2 N4 93.9(2) . . ?
O3 Mn2 N4 91.7(3) . . ?
O2 Mn2 N4 164.1(3) . . ?
O5 Mn2 N3 163.8(3) . . ?
O3 Mn2 N3 93.5(2) . . ?
O2 Mn2 N3 101.8(2) . . ?
N4 Mn2 N3 73.4(2) . . ?
O5 Mn2 N2 95.2(3) . . ?
O3 Mn2 N2 161.9(3) . . ?
O2 Mn2 N2 92.5(3) . . ?
N4 Mn2 N2 101.0(3) . . ?
N3 Mn2 N2 78.1(2) . . ?
O5 Mn2 Mn1 83.41(19) . . ?
O3 Mn2 Mn1 38.35(18) . . ?
O2 Mn2 Mn1 38.66(17) . . ?
N4 Mn2 Mn1 128.4(2) . . ?
N3 Mn2 Mn1 112.2(2) . . ?
N2 Mn2 Mn1 130.6(2) . . ?
F5 P1 F6 176.1(8) . . ?
F5 P1 F4 91.0(8) . . ?
F6 P1 F4 92.8(8) . . ?
F5 P1 F1 98.8(9) . . ?
F6 P1 F1 82.3(8) . . ?
F4 P1 F1 88.8(5) . . ?
F5 P1 F3 88.1(8) . . ?
F6 P1 F3 90.7(8) . . ?
F4 P1 F3 93.8(6) . . ?
F1 P1 F3 172.6(8) . . ?
F5 P1 F2 91.0(8) . . ?
F6 P1 F2 85.2(8) . . ?
F4 P1 F2 177.3(8) . . ?
F1 P1 F2 92.7(5) . . ?
F3 P1 F2 84.4(5) . . ?
C1 O1 Mn1 122.9(7) . . ?
C10 O2 Mn1 124.8(4) . . ?
C10 O2 Mn2 116.9(6) . . ?
Mn1 O2 Mn2 97.1(3) . . ?
C36 O3 Mn1 123.1(6) . . ?
C36 O3 Mn2 131.1(7) . . ?
Mn1 O3 Mn2 97.6(3) . . ?
C34 O4 Mn1 129.7(4) . . ?
C34 O5 Mn2 125.0(7) . . ?
C38 O6 Mn1 134.5(8) . . ?
C7 N1 C8 117.7(9) . . ?
C7 N1 Mn1 123.8(7) . . ?
C8 N1 Mn1 118.4(7) . . ?
C20 N2 C13 111.7(7) . . ?
C20 N2 C12 109.8(7) . . ?
C13 N2 C12 110.6(8) . . ?
C20 N2 Mn2 108.3(6) . . ?
C13 N2 Mn2 103.1(6) . . ?
C12 N2 Mn2 113.2(6) . . ?
C22 N3 C21 112.1(7) . . ?
C22 N3 C28 111.0(7) . . ?
C21 N3 C28 112.3(7) . . ?
C22 N3 Mn2 107.2(4) . . ?
C21 N3 Mn2 107.7(4) . . ?
C28 N3 Mn2 106.2(4) . . ?
C27 N4 C23 119.1(10) . . ?
C27 N4 Mn2 125.1(7) . . ?
C23 N4 Mn2 115.3(7) . . ?
C33 N5 C29 116.2(11) . . ?
O1 C1 C6 124.2(11) . . ?
O1 C1 C2 119.7(12) . . ?
C6 C1 C2 116.1(13) . . ?
C3 C2 C1 120.4(13) . . ?
C4 C3 C2 120.8(14) . . ?
C3 C4 C5 119.9(13) . . ?
C4 C5 C6 122.3(12) . . ?
C5 C6 C1 120.4(11) . . ?
C5 C6 C7 119.5(10) . . ?
C1 C6 C7 120.0(11) . . ?
N1 C7 C6 124.3(10) . . ?
N1 C8 C9 112.4(7) . . ?
C8 C9 C10 113.5(8) . . ?
O2 C10 C11 110.9(7) . . ?
O2 C10 C9 109.3(8) . . ?
C11 C10 C9 112.9(8) . . ?
C12 C11 C10 116.5(8) . . ?
N2 C12 C11 114.1(9) . . ?
C14 C13 N2 117.8(8) . . ?
C19 C14 C15 116.8(11) . . ?
C19 C14 C13 121.8(9) . . ?
C15 C14 C13 121.4(9) . . ?
C16 C15 C14 120.5(11) . . ?
C17 C16 C15 119.7(14) . . ?
C16 C17 C18 121.5(15) . . ?
C17 C18 C19 119.5(12) . . ?
C18 C19 C14 121.9(11) . . ?
N2 C20 C21 113.1(7) . . ?
N3 C21 C20 111.9(7) . . ?
N3 C22 C23 110.2(8) . . ?
N4 C23 C24 121.2(9) . . ?
N4 C23 C22 116.9(9) . . ?
C24 C23 C22 121.7(8) . . ?
C25 C24 C23 118.7(11) . . ?
C24 C25 C26 119.4(15) . . ?
C27 C26 C25 119.6(13) . . ?
N4 C27 C26 121.6(10) . . ?
N3 C28 C29 116.6(7) . . ?
C30 C29 N5 123.0(7) . . ?
C30 C29 C28 119.2(8) . . ?
N5 C29 C28 117.8(10) . . ?
C29 C30 C31 121.5(8) . . ?
C30 C31 C32 119.7(11) . . ?
C33 C32 C31 119.6(9) . . ?
N5 C33 C32 120.0(10) . . ?
O4 C34 O5 125.7(8) . . ?
O4 C34 C35 117.5(8) . . ?
O5 C34 C35 116.8(12) . . ?
O3 C36 C37 112.1(9) . . ?
C39 C38 O6 121.0(13) . . ?
O8 C40 C41 114.5(11) . . ?
O7 C42 C43 125.0(19) . . ?

loop_
_geom_bond_atom_site_label_1
_geom_bond_atom_site_label_2
_geom_bond_distance
_geom_bond_site_symmetry_2
_geom_bond_publ_flag
Mn1 O1 1.896(7) . ?
Mn1 O3 1.901(6) . ?
Mn1 O2 1.912(6) . ?
Mn1 N1 2.010(8) . ?
Mn1 O4 2.220(6) . ?
Mn1 O6 2.326(6) . ?
Mn1 Mn2 3.0367(19) . ?
Mn2 O5 2.117(5) . ?
Mn2 O3 2.130(7) . ?
Mn2 O2 2.136(6) . ?
Mn2 N4 2.270(9) . ?
Mn2 N3 2.333(5) . ?
Mn2 N2 2.354(9) . ?
P1 F5 1.474(12) . ?
P1 F6 1.492(11) . ?
P1 F4 1.520(7) . ?
P1 F1 1.537(10) . ?
P1 F3 1.554(11) . ?
P1 F2 1.572(8) . ?
O1 C1 1.294(13) . ?
O2 C10 1.460(11) . ?
O3 C36 1.445(13) . ?
O4 C34 1.269(13) . ?
O5 C34 1.275(12) . ?
O6 C38 1.395(15) . ?
O7 C42 1.30(2) . ?
O8 C40 1.397(13) . ?
N1 C7 1.294(12) . ?
N1 C8 1.481(13) . ?
N2 C20 1.488(9) . ?
N2 C13 1.502(12) . ?
N2 C12 1.513(12) . ?
N3 C22 1.465(11) . ?
N3 C21 1.480(11) . ?
N3 C28 1.507(12) . ?
N4 C27 1.342(14) . ?
N4 C23 1.354(11) . ?
N5 C33 1.387(12) . ?
N5 C29 1.453(14) . ?
C1 C6 1.441(14) . ?
C1 C2 1.443(15) . ?
C2 C3 1.413(16) . ?
C3 C4 1.369(15) . ?
C4 C5 1.370(14) . ?
C5 C6 1.384(13) . ?
C6 C7 1.442(14) . ?
C8 C9 1.512(12) . ?
C9 C10 1.535(14) . ?
C10 C11 1.520(13) . ?
C11 C12 1.519(14) . ?
C13 C14 1.475(14) . ?
C14 C19 1.383(13) . ?
C14 C15 1.411(16) . ?
C15 C16 1.408(18) . ?
C16 C17 1.336(17) . ?
C17 C18 1.370(17) . ?
C18 C19 1.382(16) . ?
C20 C21 1.547(13) . ?
C22 C23 1.545(13) . ?
C23 C24 1.397(15) . ?
C24 C25 1.356(18) . ?
C25 C26 1.391(17) . ?
C26 C27 1.362(16) . ?
C28 C29 1.524(10) . ?
C29 C30 1.306(12) . ?
C30 C31 1.331(10) . ?
C31 C32 1.434(13) . ?
C32 C33 1.390(14) . ?
C34 C35 1.492(13) . ?
C36 C37 1.536(14) . ?
C38 C39 1.376(17) . ?
C40 C41 1.471(16) . ?
C42 C43 1.40(3) . ?
